data_4510628
loop_
_publ_author_name
'Yang, Lei'
'Ma, Xiang'
'Ma, Pengtao'
'Hua, Jiai'
'Niu, Jingyang'

_publ_section_title
;
 A Series of Arsenotungstates Based on the [HAs2W8O31]7--Building Block:
 Syntheses by Control of the Reaction Process
;
_journal_issue 7
_journal_name_full 'Crystal Growth &amp; Design'
_journal_page_first 2982
_journal_paper_doi 10.1021/cg4004033
_journal_volume 13
_journal_year 2013
_chemical_formula_sum 'C7 H48 As2 N7 O37 W8'
_chemical_formula_weight 2443.16
_chemical_name_systematic
; 
 ? 
;
_space_group_IT_number 14
_symmetry_cell_setting monoclinic
_symmetry_space_group_name_Hall '-P 2ybc'
_symmetry_space_group_name_H-M 'P 1 21/c 1'
_atom_sites_solution_hydrogens geom
_atom_sites_solution_primary direct
_atom_sites_solution_secondary difmap
_audit_creation_method SHELXL-97
_cell_angle_alpha 90.00
_cell_angle_beta 98.132(10)
_cell_angle_gamma 90.00
_cell_formula_units_Z 4
_cell_length_a 10.986(7)
_cell_length_b 14.734(9)
_cell_length_c 26.658(16)
_cell_measurement_reflns_used 6987
_cell_measurement_temperature 296(2)
_cell_measurement_theta_max 28.32
_cell_measurement_theta_min 2.33
_cell_volume 4272(5)
_computing_cell_refinement 'Bruker SMART'
_computing_data_collection 'Bruker SMART'
_computing_data_reduction 'Bruker SAINT'
_computing_molecular_graphics 'Bruker SHELXTL'
_computing_publication_material 'Bruker SHELXTL'
_computing_structure_refinement 'SHELXL-97 (Sheldrick, 1997)'
_computing_structure_solution 'SHELXS-97 (Sheldrick, 1990)'
_diffrn_ambient_temperature 296(2)
_diffrn_measured_fraction_theta_full 0.988
_diffrn_measured_fraction_theta_max 0.988
_diffrn_measurement_device_type 'CCD area detector'
_diffrn_measurement_method 'phi and omega scans'
_diffrn_radiation_monochromator graphite
_diffrn_radiation_source 'fine-focus sealed tube'
_diffrn_radiation_type MoK\a
_diffrn_radiation_wavelength 0.71073
_diffrn_reflns_av_R_equivalents 0.0584
_diffrn_reflns_av_sigmaI/netI 0.0691
_diffrn_reflns_limit_h_max 13
_diffrn_reflns_limit_h_min -12
_diffrn_reflns_limit_k_max 17
_diffrn_reflns_limit_k_min -13
_diffrn_reflns_limit_l_max 31
_diffrn_reflns_limit_l_min -31
_diffrn_reflns_number 20142
_diffrn_reflns_theta_full 25.00
_diffrn_reflns_theta_max 25.00
_diffrn_reflns_theta_min 1.54
_exptl_absorpt_coefficient_mu 23.101
_exptl_absorpt_correction_T_max 0.0532
_exptl_absorpt_correction_T_min 0.0218
_exptl_absorpt_correction_type multi-scan
_exptl_absorpt_process_details SADABS
_exptl_crystal_colour colroless
_exptl_crystal_density_diffrn 3.784
_exptl_crystal_density_method 'not measured'
_exptl_crystal_description rod
_exptl_crystal_F_000 4332
_exptl_crystal_size_max 0.38
_exptl_crystal_size_mid 0.16
_exptl_crystal_size_min 0.13
_refine_diff_density_max 1.583
_refine_diff_density_min -1.817
_refine_diff_density_rms 0.330
_refine_ls_extinction_method none
_refine_ls_goodness_of_fit_ref 0.992
_refine_ls_hydrogen_treatment constr
_refine_ls_matrix_type full
_refine_ls_number_parameters 559
_refine_ls_number_reflns 7427
_refine_ls_number_restraints 12
_refine_ls_restrained_S_all 0.994
_refine_ls_R_factor_all 0.0531
_refine_ls_R_factor_gt 0.0345
_refine_ls_shift/su_max 0.000
_refine_ls_shift/su_mean 0.000
_refine_ls_structure_factor_coef Fsqd
_refine_ls_weighting_details 'calc w=1/[\s^2^(Fo^2^)+(0.0086P)^2^+0.0000P] where P=(Fo^2^+2Fc^2^)/3'
_refine_ls_weighting_scheme calc
_refine_ls_wR_factor_gt 0.0606
_refine_ls_wR_factor_ref 0.0643
_reflns_number_gt 5709
_reflns_number_total 7427
_reflns_threshold_expression >2sigma(I)
_cod_data_source_file cg4004033_si_002.cif
_cod_data_source_block 1
_cod_depositor_comments
;
The following automatic conversions were performed:

'_symmetry_cell_setting' value 'Monoclinic' changed to 'monoclinic'
according to
/usr/data/users/saulius/automatic-downloads/retrospective/ACS/lib/dictionaries/cif_core.dic
dictionary named 'cif_core.dic' version 2.4.2 from
2011-04-26.

'_exptl_absorpt_correction_type' value 'Multi-scan'
changed to 'multi-scan' according to
/usr/data/users/saulius/automatic-downloads/retrospective/ACS/lib/dictionaries/cif_core.dic
dictionary named 'cif_core.dic' version 2.4.2 from 2011-04-26.

Automatic conversion script
Id: cif_fix_values 2281 2013-09-26 08:29:07Z andrius 
;
_cod_original_cell_volume 4271(4)
_cod_original_sg_symbol_H-M P2(1)/c
_cod_database_code 4510628

loop_
_symmetry_equiv_pos_as_xyz
'x, y, z'
'-x, y+1/2, -z+1/2'
'-x, -y, -z'
'x, -y-1/2, z-1/2'

loop_
_atom_site_label
_atom_site_type_symbol
_atom_site_fract_x
_atom_site_fract_y
_atom_site_fract_z
_atom_site_U_iso_or_equiv
_atom_site_adp_type
_atom_site_occupancy
_atom_site_symmetry_multiplicity
_atom_site_calc_flag
_atom_site_refinement_flags
W2 W 0.64856(4) 0.47696(3) 0.150788(18) 0.01494(11) Uani 1 1 d .
W3 W 0.51737(4) 0.31841(3) 0.219158(18) 0.01577(11) Uani 1 1 d .
W4 W 0.46236(4) 0.16725(3) 0.106636(18) 0.01498(11) Uani 1 1 d .
W5 W 0.58317(4) 0.32901(3) 0.038598(17) 0.01391(11) Uani 1 1 d .
W6 W 0.69419(4) 0.11539(3) 0.043728(19) 0.01788(12) Uani 1 1 d .
W7 W 0.92531(4) 0.30111(3) 0.047327(19) 0.01904(12) Uani 1 1 d .
W1 W 0.80859(4) 0.38416(3) 0.255447(18) 0.01879(12) Uani 1 1 d .
W8 W 0.97841(4) 0.43175(3) 0.147180(19) 0.01925(12) Uani 1 1 d .
As1 As 0.77247(9) 0.23899(7) 0.15425(4) 0.0128(2) Uani 1 1 d .
As2 As 0.54814(11) 0.08715(8) 0.22597(5) 0.0226(3) Uani 1 1 d .
O1 O 0.8636(8) 0.4437(5) 0.3099(3) 0.036(2) Uani 1 1 d .
O2 O 0.5848(7) 0.5823(5) 0.1346(3) 0.024(2) Uani 1 1 d .
O3 O 0.3922(7) 0.3229(5) 0.2500(3) 0.028(2) Uani 1 1 d .
O4 O 0.3210(7) 0.1178(5) 0.1041(3) 0.0245(19) Uani 1 1 d .
O5 O 0.4993(7) 0.3903(5) -0.0101(3) 0.0210(18) Uani 1 1 d .
O6 O 0.6957(7) 0.0457(5) -0.0081(3) 0.030(2) Uani 1 1 d .
O7 O 1.0675(7) 0.2512(5) 0.0656(3) 0.030(2) Uani 1 1 d .
O8 O 1.0273(7) 0.5446(5) 0.1523(3) 0.032(2) Uani 1 1 d .
O9 O 0.8637(7) 0.2746(5) 0.2685(3) 0.027(2) Uani 1 1 d .
O10 O 0.7686(7) 0.0520(5) 0.0936(3) 0.031(2) Uani 1 1 d .
O11 O 0.9284(8) 0.3254(5) -0.0170(3) 0.034(2) Uani 1 1 d .
O12 O 1.1189(7) 0.3743(5) 0.1623(3) 0.026(2) Uani 1 1 d .
O13 O 0.9315(7) 0.4104(5) 0.2128(3) 0.0204(18) Uani 1 1 d .
O14 O 0.7941(7) 0.4784(4) 0.1274(3) 0.0204(18) Uani 1 1 d .
O15 O 0.7223(6) 0.4956(4) 0.2172(3) 0.0177(18) Uani 1 1 d .
O16 O 0.6421(7) 0.3639(5) 0.2706(3) 0.0219(19) Uani 1 1 d .
O17 O 0.5058(6) 0.4283(4) 0.1852(3) 0.0134(16) Uani 1 1 d .
O18 O 0.5667(7) 0.4083(4) 0.0946(3) 0.0177(18) Uani 1 1 d .
O19 O 0.4524(6) 0.2556(5) 0.1597(3) 0.0180(17) Uani 1 1 d .
O20 O 0.4328(6) 0.2624(4) 0.0606(3) 0.0150(17) Uani 1 1 d .
O21 O 0.5292(7) 0.0909(4) 0.0608(3) 0.0201(19) Uani 1 1 d .
O22 O 0.6002(7) 0.2205(5) 0.0027(3) 0.0196(18) Uani 1 1 d .
O23 O 0.7385(6) 0.3618(4) 0.0364(3) 0.0165(18) Uani 1 1 d .
O24 O 0.8329(7) 0.1902(5) 0.0401(3) 0.0227(19) Uani 1 1 d .
O25 O 0.9691(7) 0.4200(4) 0.0753(3) 0.0190(18) Uani 1 1 d .
O26 O 0.7009(6) 0.3323(4) 0.1826(3) 0.0137(17) Uani 1 1 d .
O27 O 0.6557(6) 0.2264(4) 0.0998(3) 0.0140(17) Uani 1 1 d .
O28 O 0.8823(6) 0.3012(4) 0.1260(3) 0.0145(17) Uani 1 1 d .
O29 O 0.5879(7) 0.2011(5) 0.2427(3) 0.0232(19) Uani 1 1 d .
O30 O 0.5531(7) 0.0961(5) 0.1594(3) 0.0220(19) Uani 1 1 d .
O31 O 0.3847(7) 0.0967(5) 0.2219(3) 0.032(2) Uani 1 1 d .
O1W O 0.9796(8) 0.5592(5) 0.3773(3) 0.037(2) Uani 1 1 d .
O2W O 0.9085(10) 0.6712(7) 0.0829(4) 0.065(3) Uani 1 1 d .
O3W O 0.3094(12) 0.1582(9) -0.0263(5) 0.097(5) Uani 1 1 d .
O4W O 0.7396(12) 0.1547(9) 0.3384(5) 0.095(4) Uani 1 1 d .
O5W O 0.8343(13) 0.1870(10) -0.0894(5) 0.111(5) Uani 1 1 d .
O6W O 0.8444(19) -0.1482(13) 0.1238(7) 0.054(5) Uani 0.50 1 d PU
O7W O 0.8189(19) 0.0014(14) 0.2061(9) 0.067(6) Uani 0.50 1 d PU
N1 N 0.1237(9) 0.0739(7) 0.0339(4) 0.037(3) Uani 1 1 d .
H1C H 0.1457 0.0387 0.0593 0.044 Uiso 1 1 calc R
H1D H 0.1597 0.1253 0.0319 0.044 Uiso 1 1 calc R
N2 N 1.1693(9) 0.1918(7) 0.1839(4) 0.032(3) Uani 1 1 d .
H2C H 1.2333 0.2260 0.1884 0.038 Uiso 1 1 calc R
H2D H 1.1449 0.1689 0.1546 0.038 Uiso 1 1 calc R
N3 N 1.1447(10) 0.3150(7) 0.2741(5) 0.048(3) Uani 1 1 d .
H3C H 1.1122 0.3430 0.2472 0.058 Uiso 1 1 calc R
H3D H 1.1724 0.3453 0.3009 0.058 Uiso 1 1 calc R
N4 N 0.6337(11) 0.4199(7) 0.3710(4) 0.042(3) Uani 1 1 d .
H4C H 0.6759 0.3812 0.3565 0.050 Uiso 1 1 calc R
H4D H 0.6612 0.4740 0.3769 0.050 Uiso 1 1 calc R
N5 N 0.5614(12) 0.2297(8) 0.4015(5) 0.061(4) Uani 1 1 d .
H5C H 0.6197 0.2468 0.4245 0.073 Uiso 1 1 calc R
H5D H 0.5486 0.1728 0.3957 0.073 Uiso 1 1 calc R
N6 N 1.3068(13) 0.4356(14) 0.1093(6) 0.133(9) Uani 1 1 d .
H6C H 1.2816 0.3803 0.1095 0.159 Uiso 1 1 calc R
H6D H 1.3468 0.4588 0.1363 0.159 Uiso 1 1 calc R
N7 N 1.2546(10) 0.4488(7) -0.0254(4) 0.040(3) Uani 1 1 d .
H7C H 1.3136 0.4863 -0.0276 0.048 Uiso 1 1 calc R
H7D H 1.2207 0.4203 -0.0519 0.048 Uiso 1 1 calc R
C1 C 0.0233(11) 0.0459(7) -0.0064(5) 0.026(3) Uani 1 1 d .
H1A H 0.0538 0.0434 -0.0388 0.031 Uiso 1 1 calc R
H1B H -0.0431 0.0898 -0.0090 0.031 Uiso 1 1 calc R
C2 C 1.1022(12) 0.1726(9) 0.2261(5) 0.034(3) Uani 1 1 d .
H2A H 1.1008 0.1074 0.2311 0.040 Uiso 1 1 calc R
H2B H 1.0178 0.1925 0.2171 0.040 Uiso 1 1 calc R
C3 C 1.1529(12) 0.2156(8) 0.2743(5) 0.037(4) Uani 1 1 d .
H3A H 1.1096 0.1923 0.3009 0.044 Uiso 1 1 calc R
H3B H 1.2386 0.1983 0.2825 0.044 Uiso 1 1 calc R
C4 C 0.5150(12) 0.3935(8) 0.3856(6) 0.041(4) Uani 1 1 d .
H4A H 0.4512 0.4328 0.3687 0.049 Uiso 1 1 calc R
H4B H 0.5177 0.4015 0.4218 0.049 Uiso 1 1 calc R
C5 C 0.4839(16) 0.2973(10) 0.3721(6) 0.057(5) Uani 1 1 d .
H5A H 0.3991 0.2865 0.3767 0.069 Uiso 1 1 calc R
H5B H 0.4899 0.2885 0.3365 0.069 Uiso 1 1 calc R
C6 C 1.2821(14) 0.4891(11) 0.0638(6) 0.054(4) Uani 1 1 d .
H6A H 1.3589 0.5092 0.0535 0.065 Uiso 1 1 calc R
H6B H 1.2347 0.5424 0.0702 0.065 Uiso 1 1 calc R
C7 C 1.2123(16) 0.4338(10) 0.0229(6) 0.058(5) Uani 1 1 d .
H7A H 1.2212 0.3700 0.0317 0.069 Uiso 1 1 calc R
H7B H 1.1257 0.4490 0.0201 0.069 Uiso 1 1 calc R

loop_
_atom_site_aniso_label
_atom_site_aniso_U_11
_atom_site_aniso_U_22
_atom_site_aniso_U_33
_atom_site_aniso_U_23
_atom_site_aniso_U_13
_atom_site_aniso_U_12
W2 0.0152(2) 0.0133(2) 0.0166(3) -0.00182(19) 0.0034(2) 0.00231(17)
W3 0.0132(2) 0.0229(3) 0.0115(3) -0.00093(19) 0.0026(2) -0.00110(18)
W4 0.0129(2) 0.0169(2) 0.0150(3) 0.00019(19) 0.0012(2) -0.00281(17)
W5 0.0151(2) 0.0147(2) 0.0121(3) 0.00094(19) 0.0025(2) 0.00169(17)
W6 0.0178(3) 0.0151(2) 0.0210(3) -0.0040(2) 0.0035(2) 0.00157(18)
W7 0.0159(3) 0.0199(3) 0.0232(3) -0.0020(2) 0.0094(2) 0.00005(18)
W1 0.0142(2) 0.0259(3) 0.0157(3) -0.0048(2) 0.0002(2) -0.00099(19)
W8 0.0139(2) 0.0194(3) 0.0252(3) -0.0011(2) 0.0054(2) -0.00225(18)
As1 0.0114(6) 0.0131(6) 0.0138(7) -0.0006(5) 0.0017(5) 0.0008(4)
As2 0.0220(7) 0.0243(7) 0.0210(8) 0.0094(5) 0.0005(6) -0.0015(5)
O1 0.028(5) 0.043(6) 0.035(6) -0.010(4) -0.003(4) -0.010(4)
O2 0.026(5) 0.021(5) 0.026(5) -0.004(4) 0.005(4) 0.004(3)
O3 0.022(5) 0.044(5) 0.018(5) -0.005(4) 0.007(4) -0.007(4)
O4 0.024(5) 0.024(4) 0.025(5) 0.000(4) 0.002(4) -0.009(3)
O5 0.026(5) 0.021(4) 0.017(5) 0.005(3) 0.006(4) 0.006(3)
O6 0.020(5) 0.036(5) 0.034(6) -0.014(4) 0.006(4) 0.000(4)
O7 0.018(5) 0.026(5) 0.044(6) -0.010(4) 0.001(4) 0.000(3)
O8 0.029(5) 0.023(5) 0.043(6) -0.002(4) 0.003(4) -0.013(4)
O9 0.017(4) 0.033(5) 0.030(6) 0.008(4) 0.000(4) 0.005(3)
O10 0.022(5) 0.038(5) 0.032(6) 0.008(4) 0.007(4) 0.007(4)
O11 0.036(6) 0.040(5) 0.033(6) 0.002(4) 0.026(5) -0.002(4)
O12 0.018(5) 0.035(5) 0.027(6) -0.001(4) 0.006(4) 0.004(3)
O13 0.019(4) 0.024(5) 0.019(5) -0.002(3) 0.003(4) -0.003(3)
O14 0.025(5) 0.009(4) 0.027(5) -0.006(3) 0.004(4) -0.002(3)
O15 0.017(4) 0.018(4) 0.017(5) -0.009(3) -0.001(4) 0.000(3)
O16 0.019(4) 0.021(4) 0.027(5) -0.003(3) 0.013(4) -0.002(3)
O17 0.008(4) 0.018(4) 0.015(5) -0.003(3) 0.004(3) 0.004(3)
O18 0.021(4) 0.018(4) 0.016(5) 0.001(3) 0.007(4) 0.002(3)
O19 0.012(4) 0.021(4) 0.018(5) -0.001(3) -0.006(3) -0.001(3)
O20 0.017(4) 0.012(4) 0.015(5) -0.004(3) 0.000(3) 0.000(3)
O21 0.021(5) 0.014(4) 0.025(5) -0.004(3) 0.003(4) -0.001(3)
O22 0.018(4) 0.022(4) 0.020(5) -0.002(3) 0.007(4) 0.000(3)
O23 0.010(4) 0.017(4) 0.023(5) -0.003(3) 0.005(3) 0.003(3)
O24 0.015(4) 0.017(4) 0.036(6) -0.005(4) 0.004(4) -0.001(3)
O25 0.022(5) 0.014(4) 0.020(5) 0.000(3) 0.004(4) -0.003(3)
O26 0.013(4) 0.017(4) 0.012(5) -0.001(3) 0.003(3) 0.004(3)
O27 0.011(4) 0.013(4) 0.018(5) -0.002(3) 0.001(3) -0.002(3)
O28 0.012(4) 0.014(4) 0.019(5) 0.003(3) 0.007(3) -0.001(3)
O29 0.033(5) 0.027(5) 0.006(5) 0.001(3) -0.009(4) -0.003(3)
O30 0.025(5) 0.026(5) 0.016(5) 0.000(3) 0.008(4) -0.002(3)
O31 0.023(5) 0.037(5) 0.036(6) 0.021(4) 0.007(4) -0.002(4)
O1W 0.029(5) 0.039(6) 0.041(7) -0.005(4) -0.004(4) -0.009(4)
O2W 0.059(8) 0.083(8) 0.058(8) -0.004(6) 0.024(6) -0.014(6)
O3W 0.092(11) 0.145(12) 0.051(9) 0.007(8) 0.001(7) -0.072(9)
O4W 0.095(11) 0.145(12) 0.045(9) 0.012(8) 0.007(8) 0.011(8)
O5W 0.109(12) 0.132(12) 0.077(11) -0.003(9) -0.038(8) -0.063(9)
O6W 0.069(9) 0.059(9) 0.030(9) 0.022(7) -0.005(7) -0.025(7)
O7W 0.060(9) 0.063(9) 0.080(10) 0.032(8) 0.022(8) 0.020(7)
N1 0.038(7) 0.026(6) 0.041(8) -0.008(5) -0.013(6) -0.009(5)
N2 0.029(6) 0.049(7) 0.016(7) -0.012(5) -0.003(5) -0.005(5)
N3 0.048(8) 0.049(8) 0.042(9) -0.015(6) -0.011(6) 0.003(6)
N4 0.057(9) 0.026(6) 0.042(8) -0.010(5) 0.004(6) 0.002(5)
N5 0.086(11) 0.029(7) 0.059(10) 0.012(6) -0.023(8) -0.014(6)
N6 0.038(10) 0.30(3) 0.052(12) 0.100(14) -0.011(8) -0.035(12)
N7 0.033(7) 0.049(7) 0.038(8) 0.007(6) 0.007(6) -0.010(5)
C1 0.025(7) 0.030(7) 0.022(8) -0.009(6) -0.004(6) 0.004(5)
C2 0.031(8) 0.042(8) 0.030(9) -0.004(6) 0.010(7) 0.005(6)
C3 0.038(9) 0.035(8) 0.042(10) 0.000(7) 0.019(7) -0.001(6)
C4 0.042(9) 0.029(8) 0.053(11) 0.024(7) 0.006(8) -0.002(6)
C5 0.079(13) 0.063(11) 0.029(11) 0.003(8) 0.003(9) -0.017(9)
C6 0.043(10) 0.080(12) 0.041(11) 0.014(9) 0.013(9) 0.013(8)
C7 0.066(12) 0.057(11) 0.059(13) 0.019(9) 0.038(10) -0.006(8)

loop_
_atom_type_symbol
_atom_type_description
_atom_type_scat_dispersion_real
_atom_type_scat_dispersion_imag
_atom_type_scat_source
C C 0.0033 0.0016 'International Tables Vol C Tables 4.2.6.8 and 6.1.1.4'
H H 0.0000 0.0000 'International Tables Vol C Tables 4.2.6.8 and 6.1.1.4'
N N 0.0061 0.0033 'International Tables Vol C Tables 4.2.6.8 and 6.1.1.4'
O O 0.0106 0.0060 'International Tables Vol C Tables 4.2.6.8 and 6.1.1.4'
As As 0.0499 2.0058 'International Tables Vol C Tables 4.2.6.8 and 6.1.1.4'
W W -0.8490 6.8722 'International Tables Vol C Tables 4.2.6.8 and 6.1.1.4'

loop_
_geom_angle_atom_site_label_1
_geom_angle_atom_site_label_2
_geom_angle_atom_site_label_3
_geom_angle
_geom_angle_site_symmetry_1
_geom_angle_site_symmetry_3
O2 W2 O14 104.5(3) . .
O2 W2 O15 102.2(3) . .
O14 W2 O15 92.3(3) . .
O2 W2 O18 98.6(3) . .
O14 W2 O18 94.4(3) . .
O15 W2 O18 155.8(3) . .
O2 W2 O17 96.7(3) . .
O14 W2 O17 158.8(3) . .
O15 W2 O17 83.3(3) . .
O18 W2 O17 82.0(3) . .
O2 W2 O26 168.1(3) . .
O14 W2 O26 87.2(3) . .
O15 W2 O26 74.8(3) . .
O18 W2 O26 82.4(3) . .
O17 W2 O26 71.5(2) . .
O3 W3 O17 101.5(3) . .
O3 W3 O19 101.0(3) . .
O17 W3 O19 91.5(3) . .
O3 W3 O16 100.7(3) . .
O17 W3 O16 92.1(3) . .
O19 W3 O16 156.9(3) . .
O3 W3 O29 100.9(3) . .
O17 W3 O29 157.6(3) . .
O19 W3 O29 85.5(3) . .
O16 W3 O29 82.5(3) . .
O3 W3 O26 171.5(3) . .
O17 W3 O26 74.2(2) . .
O19 W3 O26 86.5(3) . .
O16 W3 O26 72.6(3) . .
O29 W3 O26 83.5(3) . .
O4 W4 O20 102.8(3) . .
O4 W4 O21 98.9(3) . .
O20 W4 O21 94.0(3) . .
O4 W4 O30 99.9(3) . .
O20 W4 O30 156.9(3) . .
O21 W4 O30 86.5(3) . .
O4 W4 O19 99.8(3) . .
O20 W4 O19 87.3(3) . .
O21 W4 O19 160.4(3) . .
O30 W4 O19 84.8(3) . .
O4 W4 O27 172.6(3) . .
O20 W4 O27 75.1(3) . .
O21 W4 O27 74.3(3) . .
O30 W4 O27 82.9(3) . .
O19 W4 O27 87.2(3) . .
O5 W5 O23 104.1(3) . .
O5 W5 O22 98.2(3) . .
O23 W5 O22 92.8(3) . .
O5 W5 O18 99.5(3) . .
O23 W5 O18 93.2(3) . .
O22 W5 O18 159.3(3) . .
O5 W5 O20 95.6(3) . .
O23 W5 O20 160.2(3) . .
O22 W5 O20 83.3(3) . .
O18 W5 O20 84.4(3) . .
O5 W5 O27 166.8(3) . .
O23 W5 O27 87.9(3) . .
O22 W5 O27 75.7(3) . .
O18 W5 O27 84.8(3) . .
O20 W5 O27 72.3(3) . .
O6 W6 O10 103.8(4) . .
O6 W6 O24 101.9(3) . .
O10 W6 O24 93.3(4) . .
O6 W6 O21 101.0(3) . .
O10 W6 O21 94.2(3) . .
O24 W6 O21 153.4(3) . .
O6 W6 O22 94.7(4) . .
O10 W6 O22 161.6(3) . .
O24 W6 O22 83.3(3) . .
O21 W6 O22 81.6(3) . .
O6 W6 O27 166.0(3) . .
O10 W6 O27 89.6(3) . .
O24 W6 O27 80.9(3) . .
O21 W6 O27 73.7(3) . .
O22 W6 O27 71.9(3) . .
O7 W7 O11 102.8(4) . .
O7 W7 O24 96.3(3) . .
O11 W7 O24 99.1(4) . .
O7 W7 O25 96.4(3) . .
O11 W7 O25 98.8(3) . .
O24 W7 O25 155.1(3) . .
O7 W7 O28 92.2(3) . .
O11 W7 O28 163.8(3) . .
O24 W7 O28 85.1(3) . .
O25 W7 O28 73.1(3) . .
O7 W7 O23 171.0(3) . .
O11 W7 O23 86.3(3) . .
O24 W7 O23 82.1(3) . .
O25 W7 O23 82.0(3) . .
O28 W7 O23 78.8(3) . .
O1 W1 O9 103.4(4) . .
O1 W1 O13 101.7(3) . .
O9 W1 O13 93.0(3) . .
O1 W1 O16 97.5(3) . .
O9 W1 O16 97.3(3) . .
O13 W1 O16 155.5(3) . .
O1 W1 O15 95.2(4) . .
O9 W1 O15 161.3(3) . .
O13 W1 O15 82.1(3) . .
O16 W1 O15 81.2(3) . .
O1 W1 O26 166.1(3) . .
O9 W1 O26 89.0(3) . .
O13 W1 O26 83.5(3) . .
O16 W1 O26 74.6(3) . .
O15 W1 O26 72.6(3) . .
O8 W8 O12 101.0(4) . .
O8 W8 O25 97.9(3) . .
O12 W8 O25 96.1(3) . .
O8 W8 O13 101.7(3) . .
O12 W8 O13 93.0(3) . .
O25 W8 O13 156.3(3) . .
O8 W8 O14 89.0(3) . .
O12 W8 O14 170.0(3) . .
O25 W8 O14 82.4(3) . .
O13 W8 O14 84.8(3) . .
O8 W8 O28 166.2(3) . .
O12 W8 O28 90.6(3) . .
O25 W8 O28 73.2(3) . .
O13 W8 O28 84.9(3) . .
O14 W8 O28 79.4(3) . .
O28 As1 O26 98.5(3) . .
O28 As1 O27 99.3(3) . .
O26 As1 O27 96.5(3) . .
O29 As2 O30 98.0(3) . .
O29 As2 O31 98.6(4) . .
O30 As2 O31 96.0(4) . .
W8 O13 W1 150.9(5) . .
W2 O14 W8 140.4(4) . .
W2 O15 W1 117.1(3) . .
W3 O16 W1 120.1(4) . .
W3 O17 W2 121.3(3) . .
W2 O18 W5 147.0(4) . .
W3 O19 W4 152.8(4) . .
W4 O20 W5 118.1(4) . .
W4 O21 W6 119.8(4) . .
W5 O22 W6 116.1(4) . .
W5 O23 W7 139.3(4) . .
W6 O24 W7 155.3(4) . .
W8 O25 W7 116.3(3) . .
As1 O26 W1 114.3(3) . .
As1 O26 W2 130.0(3) . .
W1 O26 W2 94.3(2) . .
As1 O26 W3 123.7(3) . .
W1 O26 W3 92.8(2) . .
W2 O26 W3 92.8(2) . .
As1 O27 W5 130.0(3) . .
As1 O27 W6 114.9(3) . .
W5 O27 W6 94.8(3) . .
As1 O27 W4 121.9(3) . .
W5 O27 W4 94.2(3) . .
W6 O27 W4 92.2(2) . .
As1 O28 W7 130.8(4) . .
As1 O28 W8 131.9(4) . .
W7 O28 W8 94.8(2) . .
As2 O29 W3 132.9(4) . .
As2 O30 W4 133.1(4) . .
C1 N1 H1C 120.0 . .
C1 N1 H1D 120.0 . .
H1C N1 H1D 120.0 . .
C2 N2 H2C 120.0 . .
C2 N2 H2D 120.0 . .
H2C N2 H2D 120.0 . .
C3 N3 H3C 120.0 . .
C3 N3 H3D 120.0 . .
H3C N3 H3D 120.0 . .
C4 N4 H4C 120.0 . .
C4 N4 H4D 120.0 . .
H4C N4 H4D 120.0 . .
C5 N5 H5C 120.0 . .
C5 N5 H5D 120.0 . .
H5C N5 H5D 120.0 . .
C6 N6 H6C 120.0 . .
C6 N6 H6D 120.0 . .
H6C N6 H6D 120.0 . .
C7 N7 H7C 120.0 . .
C7 N7 H7D 120.0 . .
H7C N7 H7D 120.0 . .
N1 C1 C1 109.0(12) . 3
N1 C1 H1A 109.9 . .
C1 C1 H1A 109.9 3 .
N1 C1 H1B 109.9 . .
C1 C1 H1B 109.9 3 .
H1A C1 H1B 108.3 . .
N2 C2 C3 114.8(11) . .
N2 C2 H2A 108.6 . .
C3 C2 H2A 108.6 . .
N2 C2 H2B 108.6 . .
C3 C2 H2B 108.6 . .
H2A C2 H2B 107.5 . .
N3 C3 C2 114.3(12) . .
N3 C3 H3A 108.7 . .
C2 C3 H3A 108.7 . .
N3 C3 H3B 108.7 . .
C2 C3 H3B 108.7 . .
H3A C3 H3B 107.6 . .
N4 C4 C5 111.8(11) . .
N4 C4 H4A 109.3 . .
C5 C4 H4A 109.3 . .
N4 C4 H4B 109.3 . .
C5 C4 H4B 109.3 . .
H4A C4 H4B 107.9 . .
N5 C5 C4 115.0(14) . .
N5 C5 H5A 108.5 . .
C4 C5 H5A 108.5 . .
N5 C5 H5B 108.5 . .
C4 C5 H5B 108.5 . .
H5A C5 H5B 107.5 . .
N6 C6 C7 109.5(15) . .
N6 C6 H6A 109.8 . .
C7 C6 H6A 109.8 . .
N6 C6 H6B 109.8 . .
C7 C6 H6B 109.8 . .
H6A C6 H6B 108.2 . .
N7 C7 C6 111.9(12) . .
N7 C7 H7A 109.2 . .
C6 C7 H7A 109.2 . .
N7 C7 H7B 109.2 . .
C6 C7 H7B 109.2 . .
H7A C7 H7B 107.9 . .

loop_
_geom_bond_atom_site_label_1
_geom_bond_atom_site_label_2
_geom_bond_distance
_geom_bond_site_symmetry_2
W2 O2 1.732(7) .
W2 O14 1.796(7) .
W2 O15 1.861(8) .
W2 O18 1.921(8) .
W2 O17 2.055(6) .
W2 O26 2.336(7) .
W3 O3 1.700(7) .
W3 O17 1.850(7) .
W3 O19 1.887(7) .
W3 O16 1.918(8) .
W3 O29 1.961(7) .
W3 O26 2.368(6) .
W4 O4 1.708(7) .
W4 O20 1.862(7) .
W4 O21 1.885(7) .
W4 O30 1.917(8) .
W4 O19 1.936(7) .
W4 O27 2.326(6) .
W5 O5 1.735(8) .
W5 O23 1.782(6) .
W5 O22 1.887(7) .
W5 O18 1.925(7) .
W5 O20 2.076(6) .
W5 O27 2.284(7) .
W6 O6 1.724(8) .
W6 O10 1.732(8) .
W6 O24 1.894(7) .
W6 O21 1.964(7) .
W6 O22 2.084(7) .
W6 O27 2.296(7) .
W7 O7 1.733(8) .
W7 O11 1.756(8) .
W7 O24 1.919(7) .
W7 O25 1.938(7) .
W7 O28 2.214(7) .
W7 O23 2.219(7) .
W1 O1 1.729(9) .
W1 O9 1.741(7) .
W1 O13 1.923(7) .
W1 O16 1.951(7) .
W1 O15 2.088(7) .
W1 O26 2.259(7) .
W8 O8 1.747(7) .
W8 O12 1.756(8) .
W8 O25 1.911(7) .
W8 O13 1.918(7) .
W8 O14 2.133(7) .
W8 O28 2.228(7) .
As1 O28 1.766(6) .
As1 O26 1.802(6) .
As1 O27 1.805(8) .
As2 O29 1.776(7) .
As2 O30 1.788(7) .
As2 O31 1.788(8) .
N1 C1 1.486(14) .
N1 H1C 0.8600 .
N1 H1D 0.8600 .
N2 C2 1.458(14) .
N2 H2C 0.8600 .
N2 H2D 0.8600 .
N3 C3 1.468(15) .
N3 H3C 0.8600 .
N3 H3D 0.8600 .
N4 C4 1.466(15) .
N4 H4C 0.8600 .
N4 H4D 0.8600 .
N5 C5 1.464(19) .
N5 H5C 0.8600 .
N5 H5D 0.8600 .
N6 C6 1.440(19) .
N6 H6C 0.8600 .
N6 H6D 0.8600 .
N7 C7 1.447(16) .
N7 H7C 0.8600 .
N7 H7D 0.8600 .
C1 C1 1.50(2) 3
C1 H1A 0.9700 .
C1 H1B 0.9700 .
C2 C3 1.469(18) .
C2 H2A 0.9700 .
C2 H2B 0.9700 .
C3 H3A 0.9700 .
C3 H3B 0.9700 .
C4 C5 1.489(18) .
C4 H4A 0.9700 .
C4 H4B 0.9700 .
C5 H5A 0.9700 .
C5 H5B 0.9700 .
C6 C7 1.48(2) .
C6 H6A 0.9700 .
C6 H6B 0.9700 .
C7 H7A 0.9700 .
C7 H7B 0.9700 .

loop_
_geom_hbond_atom_site_label_D
_geom_hbond_atom_site_label_H
_geom_hbond_atom_site_label_A
_geom_hbond_distance_DH
_geom_hbond_distance_HA
_geom_hbond_distance_DA
_geom_hbond_angle_DHA
_geom_hbond_site_symmetry_A
N1 H1D O3W 0.86 2.46 3.035(14) 124.6 .
N3 H3C O13 0.86 2.29 3.009(14) 140.8 .
N3 H3C O12 0.86 2.32 3.080(15) 147.3 .
N4 H4C O16 0.86 2.28 2.813(13) 120.3 .
N1 H1C O1W 0.86 2.35 2.774(14) 111.1 2_645
N1 H1D O7 0.86 2.35 2.840(12) 116.3 1_455
N2 H2C O3 0.86 2.64 3.408(13) 149.2 1_655
N2 H2D O1W 0.86 2.21 2.899(14) 137.2 2_745
N2 H2D O4 0.86 2.62 3.082(11) 115.0 1_655
N3 H3D O6W 0.86 2.04 2.76(2) 140.3 2_755
N3 H3D O7W 0.86 2.31 2.81(2) 117.6 2_755
N4 H4C O5W 0.86 2.33 2.791(16) 114.3 4_566
N4 H4D O4 0.86 2.18 3.016(12) 164.1 2_655
N5 H5C O22 0.86 2.18 2.769(15) 125.7 4_566
N5 H5C O5W 0.86 2.63 3.22(2) 126.9 4_566
N5 H5D O2 0.86 2.06 2.790(14) 142.2 2_645
N6 H6D O17 0.86 2.08 2.762(17) 136.4 1_655
N7 H7C O23 0.86 2.31 2.809(12) 116.7 3_765
N7 H7D O2W 0.86 2.05 2.813(16) 148.1 3_765
